data_8102991
loop_
_publ_author_name
'Prashanth W. Menezes'
'Stefan Hoffmann'
'Yurii Prots'
'R\"udiger Kniep'

_publ_section_title
;
 Crystal structure of dilithium scandium
 (monophosphate-monohydrogenmonophosphate), Li2Sc[(PO4)(HPO4)]
;
_journal_issue 4
_journal_name_full 'Zeitschrift f\"ur Kristallographie - New Crystal Structures'
_journal_page_first 319
_journal_volume 223
_journal_year 2008
_chemical_formula_sum 'H Li2 O8 P2 Sc'
_chemical_formula_weight 249.79
_space_group_IT_number 14
_symmetry_space_group_name_Hall '-P 2yn'
_symmetry_space_group_name_H-M 'P 1 21/n 1'
_cell_angle_alpha 90
_cell_angle_beta 104.1105(75)
_cell_angle_gamma 90
_cell_formula_units_Z 2
_cell_length_a 4.8582(12)
_cell_length_b 8.1987(12)
_cell_length_c 7.6683(15)
_cell_measurement_reflns_used 1495
_cell_measurement_temperature 295(2)
_cell_measurement_theta_max 33.1519
_cell_measurement_theta_min 2.4841
_cell_volume 296.22(10)
_computing_cell_refinement 'CrystalClear (Rigaku/MSC Inc., 2005)'
_computing_data_collection 'CrystalClear (Rigaku/MSC Inc., 2005)'
_computing_data_reduction 'CrystalClear (Rigaku/MSC Inc., 2005)'
_computing_molecular_graphics 'DIAMOND VERSION 3.1 E (2007)'
_computing_structure_refinement 'SHELXL-97 (Sheldrick, 1997)'
_computing_structure_solution 'SHELXS-97 (Sheldrick, 1997)'
_diffrn_ambient_temperature 293(2)
_diffrn_detector_area_resol_mean 14.6306
_diffrn_measured_fraction_theta_full 0.977
_diffrn_measured_fraction_theta_max 0.977
_diffrn_measurement_details
;
      scan:
 Number of images: 300
            Slice: -120.0000 - 120.0000
      Image width: 0.8000
         Exp time: 65.0000
    Rotation axis: Phi
            Omega: 0.0000
              Chi: 0.0000
              Phi: 0.0000
              XTD: 42.0900
           2theta: -25.0000
scan:
 Number of images: 70
            Slice: -38.0000 - 18.0000
      Image width: 0.8000
         Exp time: 65.0000
    Rotation axis: Omega
            Omega: 0.0000
              Chi: -90.0000
              Phi: -5.0000
              XTD: 42.0900
           2theta: -25.0000

;
_diffrn_measurement_device 'Rigaku AFC7'
_diffrn_measurement_method '\f, \w'
_diffrn_radiation_detector 'Mercury CCD'
_diffrn_radiation_monochromator graphite
_diffrn_radiation_source 'sealed tube'
_diffrn_radiation_type MoK\a
_diffrn_radiation_wavelength 0.71073
_diffrn_reflns_av_R_equivalents 0.0302
_diffrn_reflns_limit_h_max 4
_diffrn_reflns_limit_h_min -6
_diffrn_reflns_limit_k_max 11
_diffrn_reflns_limit_k_min -11
_diffrn_reflns_limit_l_max 8
_diffrn_reflns_limit_l_min -10
_diffrn_reflns_number 2222
_diffrn_reflns_reduction_process 'Lp corrections applied'
_diffrn_reflns_theta_full 29.97
_diffrn_reflns_theta_max 29.97
_diffrn_reflns_theta_min 3.7
_diffrn_source_current 48
_diffrn_source_power 2.4
_diffrn_source_voltage 50
_exptl_absorpt_coefficient_mu 1.786
_exptl_absorpt_correction_T_max 1.0000
_exptl_absorpt_correction_T_min 0.7364
_exptl_absorpt_correction_type numerical
_exptl_crystal_colour Colorless
_exptl_crystal_density_diffrn 2.801
_exptl_crystal_density_method 'not measured'
_exptl_crystal_description Prismatic
_exptl_crystal_F_000 244
_exptl_crystal_size_max 0.04
_exptl_crystal_size_mid 0.04
_exptl_crystal_size_min 0.08
_refine_diff_density_max 0.631
_refine_diff_density_min -0.549
_refine_ls_extinction_expression Fc^*^=kFc[1+0.001xFc^2^\l^3^/sin(2\q)]^-1/4^
_refine_ls_extinction_method SHELXL
_refine_ls_goodness_of_fit_ref 1.07
_refine_ls_hydrogen_treatment mixed
_refine_ls_matrix_type full
_refine_ls_number_parameters 61
_refine_ls_number_reflns 841
_refine_ls_number_restraints 0
_refine_ls_restrained_S_all 1.07
_refine_ls_R_factor_gt 0.0388
_refine_ls_shift/su_max 0
_refine_ls_structure_factor_coef Fsqd
_refine_ls_weighting_details 'calc w=1/[\s^2^(Fo^2^)+(0.0331P)^2^+0.6142P] where P=(Fo^2^+2Fc^2^)/3'
_refine_ls_weighting_scheme calc
_refine_ls_wR_factor_ref 0.088
_reflns_number_gt 743
_reflns_number_total 841
_reflns_threshold_expression >2sigma(I)
_cod_data_source_file 409955.cff
_cod_data_source_block PM_723_Li2Sc[(PO4)(HPO4)]
_cod_depositor_comments
;
The following automatic conversions were performed:
'_exptl_absorpt_correction_type' value 'Numerical' changed to 'numerical'
according to '/home/saulius/struct/CIF-dictionaries/cif_core.dic'
dictionary named 'cif_core.dic' version 2.4.1 from 2010-06-29.

Automatic conversion script
Id: cif_fix_enum 1555 2011-01-17 13:19:09Z saulius 
;
_cod_original_cell_volume 296.22
_cod_original_sg_symbol_H-M P121/n1
_cod_database_code 8102991

loop_
_symmetry_equiv_pos_as_xyz
'x, y, z'
'-x+1/2, y+1/2, -z+1/2'
'-x, -y, -z'
'x-1/2, -y-1/2, z-1/2'

loop_
_atom_site_label
_atom_site_type_symbol
_atom_site_fract_x
_atom_site_fract_y
_atom_site_fract_z
_atom_site_U_iso_or_equiv
_atom_site_adp_type
_atom_site_occupancy
_atom_site_calc_flag
_atom_site_refinement_flags
_atom_site_disorder_group
_atom_site_disorder_assembly
Sc Sc 0 0 0.5 0.0094(2) Uani 1 d S . .
P1 P 0.36263(15) 0.15236(8) 0.22796(9) 0.00863(19) Uani 1 d . . .
Li1 Li 0.8910(13) 0.3661(7) 0.3416(8) 0.0218(12) Uani 1 d . . .
O1 O 0.1402(4) 0.1766(2) 0.3367(3) 0.0121(4) Uani 1 d . . .
O2 O 0.4831(4) 0.3150(2) 0.1831(3) 0.0131(4) Uani 1 d . . .
O3 O 0.6026(4) 0.0437(3) 0.3326(3) 0.0127(4) Uani 1 d . . .
O4 O 0.2375(5) 0.0633(3) 0.0478(3) 0.0151(4) Uani 1 d . . .

loop_
_atom_site_aniso_label
_atom_site_aniso_U_11
_atom_site_aniso_U_22
_atom_site_aniso_U_33
_atom_site_aniso_U_23
_atom_site_aniso_U_13
_atom_site_aniso_U_12
Sc 0.0098(4) 0.0094(3) 0.0088(3) 0.0001(2) 0.0019(3) 0.0008(3)
P1 0.0083(3) 0.0094(3) 0.0083(3) 0.0008(2) 0.0021(3) 0.0001(2)
Li1 0.030(3) 0.019(2) 0.018(3) 0.005(2) 0.009(2) 0.007(2)
O1 0.0127(9) 0.0117(8) 0.0137(10) 0.0020(8) 0.0064(8) 0.0021(7)
O2 0.0149(10) 0.0106(9) 0.0144(10) 0.0030(8) 0.0047(8) -0.0024(8)
O3 0.0096(9) 0.0130(9) 0.0144(10) 0.0023(8) 0.0009(8) 0.0030(7)
O4 0.0141(10) 0.0223(11) 0.0093(9) -0.0042(8) 0.0033(8) -0.0067(8)

loop_
_atom_type_symbol
_atom_type_description
_atom_type_scat_dispersion_real
_atom_type_scat_dispersion_imag
_atom_type_scat_source
H H 0 0 'International Tables Vol C Tables 4.2.6.8 and 6.1.1.4'
Li Li -0.0003 0.0001 'International Tables Vol C Tables 4.2.6.8 and 6.1.1.4'
O O 0.0106 0.006 'International Tables Vol C Tables 4.2.6.8 and 6.1.1.4'
P P 0.1023 0.0942 'International Tables Vol C Tables 4.2.6.8 and 6.1.1.4'
Sc Sc 0.2519 0.3716 'International Tables Vol C Tables 4.2.6.8 and 6.1.1.4'

loop_
_geom_angle_atom_site_label_1
_geom_angle_atom_site_label_2
_geom_angle_atom_site_label_3
_geom_angle
_geom_angle_site_symmetry_1
_geom_angle_site_symmetry_3
_geom_angle_publ_flag
O3 Sc O3 180 3_656 1_455 ?
O3 Sc O2 83.81(8) 3_656 4_566 ?
O3 Sc O2 96.19(8) 1_455 4_566 ?
O3 Sc O2 96.19(8) 3_656 2_545 ?
O3 Sc O2 83.81(8) 1_455 2_545 ?
O2 Sc O2 180 4_566 2_545 ?
O3 Sc O1 95.65(8) 3_656 . ?
O3 Sc O1 84.35(8) 1_455 . ?
O2 Sc O1 88.41(8) 4_566 . ?
O2 Sc O1 91.59(8) 2_545 . ?
O3 Sc O1 84.35(8) 3_656 3_556 ?
O3 Sc O1 95.65(8) 1_455 3_556 ?
O2 Sc O1 91.59(8) 4_566 3_556 ?
O2 Sc O1 88.41(8) 2_545 3_556 ?
O1 Sc O1 180 . 3_556 ?
O3 Sc Li1 139.74(13) 3_656 2_545 ?
O3 Sc Li1 40.26(13) 1_455 2_545 ?
O2 Sc Li1 136.44(13) 4_566 2_545 ?
O2 Sc Li1 43.56(13) 2_545 2_545 ?
O1 Sc Li1 87.76(12) . 2_545 ?
O1 Sc Li1 92.24(12) 3_556 2_545 ?
O3 Sc Li1 40.26(13) 3_656 4_566 ?
O3 Sc Li1 139.74(13) 1_455 4_566 ?
O2 Sc Li1 43.56(13) 4_566 4_566 ?
O2 Sc Li1 136.44(13) 2_545 4_566 ?
O1 Sc Li1 92.24(12) . 4_566 ?
O1 Sc Li1 87.76(12) 3_556 4_566 ?
Li1 Sc Li1 180.0(2) 2_545 4_566 ?
O3 Sc Li1 115.83(13) 3_656 1_455 ?
O3 Sc Li1 64.17(13) 1_455 1_455 ?
O2 Sc Li1 63.07(12) 4_566 1_455 ?
O2 Sc Li1 116.93(12) 2_545 1_455 ?
O1 Sc Li1 36.42(11) . 1_455 ?
O1 Sc Li1 143.58(11) 3_556 1_455 ?
Li1 Sc Li1 90.04(8) 2_545 1_455 ?
Li1 Sc Li1 89.96(8) 4_566 1_455 ?
O3 Sc Li1 64.17(13) 3_656 3_656 ?
O3 Sc Li1 115.83(13) 1_455 3_656 ?
O2 Sc Li1 116.93(12) 4_566 3_656 ?
O2 Sc Li1 63.07(12) 2_545 3_656 ?
O1 Sc Li1 143.58(11) . 3_656 ?
O1 Sc Li1 36.42(11) 3_556 3_656 ?
Li1 Sc Li1 89.96(8) 2_545 3_656 ?
Li1 Sc Li1 90.04(8) 4_566 3_656 ?
Li1 Sc Li1 180 1_455 3_656 ?
O2 P1 O3 109.98(12) . . ?
O2 P1 O1 111.68(12) . . ?
O3 P1 O1 109.81(12) . . ?
O2 P1 O4 107.39(12) . . ?
O3 P1 O4 106.04(12) . . ?
O1 P1 O4 111.78(12) . . ?
O2 P1 Li1 119.53(15) . 2_645 ?
O3 P1 Li1 44.88(15) . 2_645 ?
O1 P1 Li1 128.03(14) . 2_645 ?
O4 P1 Li1 61.25(16) . 2_645 ?
O2 P1 Li1 73.14(14) . 4_565 ?
O3 P1 Li1 106.00(15) . 4_565 ?
O1 P1 Li1 138.79(15) . 4_565 ?
O4 P1 Li1 36.79(14) . 4_565 ?
Li1 P1 Li1 68.8(2) 2_645 4_565 ?
O2 P1 Li1 38.97(13) . . ?
O3 P1 Li1 72.83(13) . . ?
O1 P1 Li1 115.22(14) . . ?
O4 P1 Li1 130.13(14) . . ?
Li1 P1 Li1 99.79(8) 2_645 . ?
Li1 P1 Li1 94.19(16) 4_565 . ?
O1 Li1 O3 117.0(3) 1_655 2_655 ?
O1 Li1 O4 126.4(3) 1_655 4_666 ?
O3 Li1 O4 113.1(3) 2_655 4_666 ?
O1 Li1 O2 109.2(3) 1_655 . ?
O3 Li1 O2 85.7(2) 2_655 . ?
O4 Li1 O2 92.0(3) 4_666 . ?
O1 Li1 O4 97.1(3) 1_655 2_655 ?
O3 Li1 O4 67.17(19) 2_655 2_655 ?
O4 Li1 O4 85.4(2) 4_666 2_655 ?
O2 Li1 O4 148.8(3) . 2_655 ?
O1 Li1 P1 111.7(3) 1_655 2_655 ?
O3 Li1 P1 33.02(11) 2_655 2_655 ?
O4 Li1 P1 99.9(2) 4_666 2_655 ?
O2 Li1 P1 116.9(2) . 2_655 ?
O4 Li1 P1 34.20(9) 2_655 2_655 ?
O1 Li1 P1 98.9(2) 1_655 4_666 ?
O3 Li1 P1 135.6(3) 2_655 4_666 ?
O4 Li1 P1 27.78(10) 4_666 4_666 ?
O2 Li1 P1 107.3(2) . 4_666 ?
O4 Li1 P1 84.12(18) 2_655 4_666 ?
P1 Li1 P1 111.2(2) 2_655 4_666 ?
O1 Li1 Sc 121.6(2) 1_655 2 ?
O3 Li1 Sc 42.55(13) 2_655 2 ?
O4 Li1 Sc 107.6(2) 4_666 2 ?
O2 Li1 Sc 43.11(12) . 2 ?
O4 Li1 Sc 108.5(2) 2_655 2 ?
P1 Li1 Sc 74.60(13) 2_655 2 ?
P1 Li1 Sc 134.3(2) 4_666 2 ?
O1 Li1 P1 91.1(2) 1_655 . ?
O3 Li1 P1 112.3(3) 2_655 . ?
O4 Li1 P1 86.7(2) 4_666 . ?
O2 Li1 P1 27.26(10) . . ?
O4 Li1 P1 170.9(2) 2_655 . ?
P1 Li1 P1 144.2(2) 2_655 . ?
P1 Li1 P1 90.87(16) 4_666 . ?
Sc Li1 P1 69.90(14) 2 . ?
O1 Li1 Sc 39.82(12) 1_655 1_655 ?
O3 Li1 Sc 155.1(3) 2_655 1_655 ?
O4 Li1 Sc 91.7(2) 4_666 1_655 ?
O2 Li1 Sc 94.4(2) . 1_655 ?
O4 Li1 Sc 116.7(2) 2_655 1_655 ?
P1 Li1 Sc 145.8(2) 2_655 1_655 ?
P1 Li1 Sc 67.99(11) 4_666 1_655 ?
Sc Li1 Sc 132.0(2) 2 1_655 ?
P1 Li1 Sc 67.90(12) . 1_655 ?
O1 Li1 Li1 117.1(3) 1_655 3_766 ?
O3 Li1 Li1 87.2(3) 2_655 3_766 ?
O4 Li1 Li1 47.79(16) 4_666 3_766 ?
O2 Li1 Li1 131.1(3) . 3_766 ?
O4 Li1 Li1 37.59(15) 2_655 3_766 ?
P1 Li1 Li1 59.36(18) 2_655 3_766 ?
P1 Li1 Li1 51.86(16) 4_666 3_766 ?
Sc Li1 Li1 114.9(3) 2 3_766 ?
P1 Li1 Li1 134.3(3) . 3_766 ?
Sc Li1 Li1 110.6(3) 1_655 3_766 ?
P1 O1 Li1 129.0(2) . 1_455 ?
P1 O1 Sc 126.96(12) . . ?
Li1 O1 Sc 103.76(18) 1_455 . ?
P1 O2 Sc 150.16(14) . 2 ?
P1 O2 Li1 113.76(19) . . ?
Sc O2 Li1 93.33(17) 2 . ?
P1 O3 Li1 102.1(2) . 2_645 ?
P1 O3 Sc 154.30(14) . 1_655 ?
Li1 O3 Sc 97.2(2) 2_645 1_655 ?
P1 O4 Li1 115.4(2) . 4_565 ?
P1 O4 Li1 84.56(16) . 2_645 ?
Li1 O4 Li1 94.6(2) 4_565 2_645 ?

loop_
_geom_bond_atom_site_label_1
_geom_bond_atom_site_label_2
_geom_bond_distance
_geom_bond_site_symmetry_2
_geom_bond_publ_flag
Sc O3 2.073(2) 3_656 ?
Sc O3 2.073(2) 1_455 ?
Sc O2 2.082(2) 4_566 ?
Sc O2 2.082(2) 2_545 ?
Sc O1 2.1315(19) . ?
Sc O1 2.1315(19) 3_556 ?
Sc Li1 3.041(6) 2_545 ?
Sc Li1 3.041(6) 4_566 ?
Sc Li1 3.233(6) 1_455 ?
Sc Li1 3.233(6) 3_656 ?
P1 O2 1.529(2) . ?
P1 O3 1.530(2) . ?
P1 O1 1.530(2) . ?
P1 O4 1.550(2) . ?
P1 Li1 2.745(6) 2_645 ?
P1 Li1 3.003(6) 4_565 ?
P1 Li1 3.054(6) . ?
Li1 O1 1.976(6) 1_655 ?
Li1 O3 1.981(6) 2_655 ?
Li1 O4 1.991(6) 4_666 ?
Li1 O2 2.099(7) . ?
Li1 O4 2.418(7) 2_655 ?
Li1 P1 2.745(6) 2_655 ?
Li1 P1 3.003(6) 4_666 ?
Li1 Sc 3.041(6) 2 ?
Li1 Sc 3.233(6) 1_655 ?
Li1 Li1 3.253(12) 3_766 ?
O1 Li1 1.976(6) 1_455 ?
O2 Sc 2.082(2) 2 ?
O3 Li1 1.981(6) 2_645 ?
O3 Sc 2.073(2) 1_655 ?
O4 Li1 1.991(6) 4_565 ?
O4 Li1 2.418(7) 2_645 ?
